data_7220444
loop_
_publ_author_name
'Yang, Yan-Yan'
'Lin, Zu-Jin'
'Liang, Jun'
'Huang, Yuanbiao'
'Cao, Rong'

_publ_section_title
;
 Coordination polymers constructed from a tripodal phosphoryl carboxylate
 ligand: synthesis, structures and physical properties
;
_journal_issue 24
_journal_name_full CrystEngComm
_journal_page_first 4547
_journal_paper_doi 10.1039/C5CE00430F
_journal_volume 17
_journal_year 2015
_chemical_formula_sum 'C39 H24 In O7 P'
_chemical_formula_weight 750.37
_chemical_name_systematic
; 
 ? 
;
_space_group_IT_number 220
_symmetry_cell_setting cubic
_symmetry_space_group_name_Hall 'I -4bd 2c 3'
_symmetry_space_group_name_H-M 'I -4 3 d'
_atom_sites_solution_hydrogens geom
_atom_sites_solution_primary direct
_atom_sites_solution_secondary difmap
_audit_creation_method SHELXL-97
_audit_update_record
;
2015-02-02 deposited with the CCDC.
2015-05-08 downloaded from the CCDC.
;
_cell_angle_alpha 90.00
_cell_angle_beta 90.00
_cell_angle_gamma 90.00
_cell_formula_units_Z 16
_cell_length_a 23.5428(2)
_cell_length_b 23.5428(2)
_cell_length_c 23.5428(2)
_cell_measurement_reflns_used 2431
_cell_measurement_temperature 173(2)
_cell_measurement_theta_max 70.4540
_cell_measurement_theta_min 4.5750
_cell_volume 13048.91(19)
_computing_cell_refinement
;
CrysAlisPro, Agilent Technologies,
Version 1.171.37.31 (release 14-01-2014 CrysAlis171 .NET)
(compiled Jan 14 2014,18:38:05)
;
_computing_data_collection
;
CrysAlisPro, Agilent Technologies,
Version 1.171.37.31 (release 14-01-2014 CrysAlis171 .NET)
(compiled Jan 14 2014,18:38:05)
;
_computing_data_reduction
;
CrysAlisPro, Agilent Technologies,
Version 1.171.37.31 (release 14-01-2014 CrysAlis171 .NET)
(compiled Jan 14 2014,18:38:05)
;
_computing_structure_refinement 'SHELXL-97 (Sheldrick, 1997)'
_computing_structure_solution 'SHELXS-97 (Sheldrick, 1990)'
_diffrn_ambient_temperature 173(2)
_diffrn_detector_area_resol_mean 10.5594
_diffrn_measured_fraction_theta_full 0.972
_diffrn_measured_fraction_theta_max 0.973
_diffrn_measurement_device_type 'SuperNova, Dual, Cu at zero, Atlas'
_diffrn_measurement_method '\w scans'
_diffrn_radiation_monochromator graphite
_diffrn_radiation_source 'fine-focus sealed tube'
_diffrn_radiation_type CuK\a
_diffrn_radiation_wavelength 1.54184
_diffrn_reflns_av_R_equivalents 0.0286
_diffrn_reflns_av_sigmaI/netI 0.0262
_diffrn_reflns_limit_h_max 16
_diffrn_reflns_limit_h_min -6
_diffrn_reflns_limit_k_max 20
_diffrn_reflns_limit_k_min -28
_diffrn_reflns_limit_l_max 28
_diffrn_reflns_limit_l_min -10
_diffrn_reflns_number 4856
_diffrn_reflns_theta_full 73.35
_diffrn_reflns_theta_max 73.35
_diffrn_reflns_theta_min 4.60
_exptl_absorpt_coefficient_mu 6.686
_exptl_absorpt_correction_T_max 0.7758
_exptl_absorpt_correction_T_min 0.6168
_exptl_absorpt_correction_type multi-scan
_exptl_absorpt_process_details
;
CrysAlisPro, Agilent Technologies,
Version 1.171.37.31 (release 14-01-2014 CrysAlis171 .NET)
(compiled Jan 14 2014,18:38:05)
Empirical absorption correction using spherical harmonics,
 implemented in SCALE3 ABSPACK scaling algorithm.
;
_exptl_crystal_colour colorless
_exptl_crystal_density_diffrn 1.528
_exptl_crystal_density_method 'not measured'
_exptl_crystal_description block
_exptl_crystal_F_000 6048
_exptl_crystal_size_max 0.08
_exptl_crystal_size_mid 0.06
_exptl_crystal_size_min 0.04
_refine_diff_density_max 0.996
_refine_diff_density_min -0.379
_refine_diff_density_rms 0.143
_refine_ls_abs_structure_details 'Flack H D (1983), Acta Cryst. A39, 876-881'
_refine_ls_abs_structure_Flack -0.01(2)
_refine_ls_extinction_method none
_refine_ls_goodness_of_fit_ref 1.180
_refine_ls_hydrogen_treatment mixed
_refine_ls_matrix_type full
_refine_ls_number_parameters 145
_refine_ls_number_reflns 1755
_refine_ls_number_restraints 0
_refine_ls_restrained_S_all 1.180
_refine_ls_R_factor_all 0.0668
_refine_ls_R_factor_gt 0.0578
_refine_ls_shift/su_max 0.001
_refine_ls_shift/su_mean 0.000
_refine_ls_structure_factor_coef Fsqd
_refine_ls_weighting_details 'calc w=1/[\s^2^(Fo^2^)+(0.1042P)^2^+20.0992P] where P=(Fo^2^+2Fc^2^)/3'
_refine_ls_weighting_scheme calc
_refine_ls_wR_factor_gt 0.1555
_refine_ls_wR_factor_ref 0.1702
_reflns_number_gt 1509
_reflns_number_total 1755
_reflns_threshold_expression >2sigma(I)
_cod_data_source_file c5ce00430f2.cif
_cod_data_source_block 4
_cod_depositor_comments 'Adding full bibliography for 7220441--7220444.cif.'
_cod_original_cell_volume 13048.92(19)
_cod_original_sg_symbol_H-M I-43d
_cod_database_code 7220444

loop_
_symmetry_equiv_pos_as_xyz
'x, y, z'
'y+1/4, -x+3/4, -z+1/4'
'-x, -y+1/2, z'
'-y+1/4, x+1/4, -z+3/4'
'-x+1/4, z+1/4, -y+3/4'
'x, -y, -z+1/2'
'-x+3/4, -z+1/4, y+1/4'
'-z+3/4, -y+1/4, x+1/4'
'-x+1/2, y, -z'
'z+1/4, -y+3/4, -x+1/4'
'z, x, y'
'y, z, x'
'-y, -z+1/2, x'
'z, -x, -y+1/2'
'-y+1/2, z, -x'
'-z, -x+1/2, y'
'-z+1/2, x, -y'
'y, -z, -x+1/2'
'-y+3/4, -x+1/4, z+1/4'
'y+1/4, x+1/4, z+1/4'
'x+1/4, -z+3/4, -y+1/4'
'x+1/4, z+1/4, y+1/4'
'-z+1/4, y+1/4, -x+3/4'
'z+1/4, y+1/4, x+1/4'
'x+1/2, y+1/2, z+1/2'
'y+3/4, -x+5/4, -z+3/4'
'-x+1/2, -y+1, z+1/2'
'-y+3/4, x+3/4, -z+5/4'
'-x+3/4, z+3/4, -y+5/4'
'x+1/2, -y+1/2, -z+1'
'-x+5/4, -z+3/4, y+3/4'
'-z+5/4, -y+3/4, x+3/4'
'-x+1, y+1/2, -z+1/2'
'z+3/4, -y+5/4, -x+3/4'
'z+1/2, x+1/2, y+1/2'
'y+1/2, z+1/2, x+1/2'
'-y+1/2, -z+1, x+1/2'
'z+1/2, -x+1/2, -y+1'
'-y+1, z+1/2, -x+1/2'
'-z+1/2, -x+1, y+1/2'
'-z+1, x+1/2, -y+1/2'
'y+1/2, -z+1/2, -x+1'
'-y+5/4, -x+3/4, z+3/4'
'y+3/4, x+3/4, z+3/4'
'x+3/4, -z+5/4, -y+3/4'
'x+3/4, z+3/4, y+3/4'
'-z+3/4, y+3/4, -x+5/4'
'z+3/4, y+3/4, x+3/4'

loop_
_atom_site_label
_atom_site_type_symbol
_atom_site_fract_x
_atom_site_fract_y
_atom_site_fract_z
_atom_site_U_iso_or_equiv
_atom_site_adp_type
_atom_site_occupancy
_atom_site_symmetry_multiplicity
_atom_site_calc_flag
_atom_site_refinement_flags
In1 In 0.66715(2) 0.66715(2) 0.66715(2) 0.0549(3) Uani 1 3 d S
P1 P 0.57938(7) 0.57938(7) 0.57938(7) 0.0509(7) Uani 1 3 d S
O3 O 0.6709(3) 0.5932(3) 0.7244(3) 0.0740(17) Uani 1 1 d .
O1 O 0.61599(19) 0.61599(19) 0.61599(19) 0.061(3) Uani 1 3 d S
C9 C 0.6619(4) 0.5705(4) 0.5008(4) 0.072(2) Uani 1 1 d .
H9 H 0.6737 0.6065 0.5148 0.086 Uiso 1 1 calc R
C2 C 0.7527(4) 0.4207(4) 0.2882(5) 0.067(2) Uani 1 1 d .
C10 C 0.6191(4) 0.5439(4) 0.5254(4) 0.0588(19) Uani 1 1 d .
C8 C 0.6898(5) 0.5468(4) 0.4552(5) 0.078(3) Uani 1 1 d .
H8 H 0.7199 0.5670 0.4375 0.094 Uiso 1 1 calc R
C1 C 0.6956(4) 0.4097(6) 0.3009(5) 0.086(3) Uani 1 1 d .
H1 H 0.6739 0.3859 0.2765 0.103 Uiso 1 1 calc R
C6 C 0.6710(4) 0.4325(5) 0.3477(5) 0.080(3) Uani 1 1 d .
H6 H 0.6325 0.4238 0.3561 0.096 Uiso 1 1 calc R
C5 C 0.7017(4) 0.4690(4) 0.3843(4) 0.066(2) Uani 1 1 d .
C11 C 0.6041(5) 0.4881(4) 0.5080(5) 0.074(3) Uani 1 1 d .
H11 H 0.5756 0.4676 0.5280 0.089 Uiso 1 1 calc R
O2 O 0.7470(3) 0.6450(4) 0.7133(4) 0.098(3) Uani 1 1 d .
C4 C 0.7562(5) 0.4798(6) 0.3710(6) 0.117(6) Uani 1 1 d .
H4 H 0.7777 0.5051 0.3940 0.140 Uiso 1 1 calc R
C12 C 0.6308(5) 0.4637(4) 0.4623(4) 0.076(3) Uani 1 1 d .
H12 H 0.6198 0.4271 0.4496 0.091 Uiso 1 1 calc R
C13 C 0.7220(4) 0.6062(4) 0.7395(5) 0.071(2) Uani 1 1 d .
C7 C 0.6741(3) 0.4929(3) 0.4346(4) 0.0581(19) Uani 1 1 d .
C3 C 0.7822(5) 0.4538(6) 0.3226(6) 0.118(6) Uani 1 1 d .
H3 H 0.8213 0.4604 0.3151 0.141 Uiso 1 1 calc R

loop_
_atom_site_aniso_label
_atom_site_aniso_U_11
_atom_site_aniso_U_22
_atom_site_aniso_U_33
_atom_site_aniso_U_23
_atom_site_aniso_U_13
_atom_site_aniso_U_12
In1 0.0549(3) 0.0549(3) 0.0549(3) -0.0026(2) -0.0026(2) -0.0026(2)
P1 0.0509(7) 0.0509(7) 0.0509(7) -0.0075(7) -0.0075(7) -0.0075(7)
O3 0.074(4) 0.065(3) 0.084(4) 0.018(3) -0.032(3) -0.009(3)
O1 0.061(3) 0.061(3) 0.061(3) -0.019(2) -0.019(2) -0.019(2)
C9 0.079(6) 0.054(4) 0.083(5) -0.017(4) 0.018(5) -0.029(4)
C2 0.062(4) 0.060(4) 0.081(6) -0.008(4) 0.014(4) -0.006(4)
C10 0.051(4) 0.057(4) 0.068(5) -0.012(4) -0.006(4) -0.007(4)
C8 0.076(6) 0.072(6) 0.087(7) -0.020(5) 0.026(5) -0.032(5)
C1 0.048(4) 0.112(8) 0.096(7) -0.043(7) 0.003(5) -0.010(5)
C6 0.050(4) 0.096(7) 0.094(6) -0.031(6) 0.008(5) -0.017(5)
C5 0.059(4) 0.067(5) 0.071(5) -0.012(4) 0.005(4) -0.013(4)
C11 0.080(6) 0.057(4) 0.086(6) -0.010(4) 0.030(5) -0.021(4)
O2 0.064(4) 0.124(6) 0.104(5) 0.059(5) -0.007(4) -0.006(4)
C4 0.070(6) 0.134(11) 0.145(11) -0.087(10) 0.038(7) -0.049(7)
C12 0.089(6) 0.055(4) 0.082(6) -0.010(5) 0.018(5) -0.011(5)
C13 0.061(4) 0.065(5) 0.087(6) 0.005(5) -0.010(5) 0.005(4)
C7 0.055(4) 0.056(4) 0.063(4) -0.006(4) 0.002(3) -0.008(4)
C3 0.079(6) 0.150(12) 0.125(11) -0.064(10) 0.046(7) -0.053(8)

loop_
_atom_type_symbol
_atom_type_description
_atom_type_scat_dispersion_real
_atom_type_scat_dispersion_imag
_atom_type_scat_source
C C 0.0181 0.0091 'International Tables Vol C Tables 4.2.6.8 and 6.1.1.4'
H H 0.0000 0.0000 'International Tables Vol C Tables 4.2.6.8 and 6.1.1.4'
In In 0.0822 5.0449 'International Tables Vol C Tables 4.2.6.8 and 6.1.1.4'
O O 0.0492 0.0322 'International Tables Vol C Tables 4.2.6.8 and 6.1.1.4'
P P 0.2955 0.4335 'International Tables Vol C Tables 4.2.6.8 and 6.1.1.4'

loop_
_geom_angle_atom_site_label_1
_geom_angle_atom_site_label_2
_geom_angle_atom_site_label_3
_geom_angle
_geom_angle_site_symmetry_1
_geom_angle_site_symmetry_3
O1 In1 O3 85.41(17) . 11
O1 In1 O3 85.41(17) . .
O3 In1 O3 119.37(5) 11 .
O1 In1 O3 85.41(17) . 12
O3 In1 O3 119.37(5) 11 12
O3 In1 O3 119.37(5) . 12
O1 In1 O2 129.2(3) . .
O3 In1 O2 83.0(3) 11 .
O3 In1 O2 59.0(3) . .
O3 In1 O2 142.1(3) 12 .
O1 In1 O2 129.2(3) . 11
O3 In1 O2 59.0(3) 11 11
O3 In1 O2 142.1(3) . 11
O3 In1 O2 83.0(3) 12 11
O2 In1 O2 84.3(4) . 11
O1 In1 O2 129.2(3) . 12
O3 In1 O2 142.1(3) 11 12
O3 In1 O2 83.0(3) . 12
O3 In1 O2 59.0(3) 12 12
O2 In1 O2 84.3(4) . 12
O2 In1 O2 84.3(4) 11 12
O1 In1 C13 110.5(2) . 11
O3 In1 C13 30.1(3) 11 11
O3 In1 C13 135.3(3) . 11
O3 In1 C13 103.8(3) 12 11
O2 In1 C13 80.3(3) . 11
O2 In1 C13 29.0(3) 11 11
O2 In1 C13 112.3(3) 12 11
O1 In1 C13 110.5(2) . 12
O3 In1 C13 135.3(3) 11 12
O3 In1 C13 103.8(3) . 12
O3 In1 C13 30.1(3) 12 12
O2 In1 C13 112.3(3) . 12
O2 In1 C13 80.3(3) 11 12
O2 In1 C13 29.0(3) 12 12
C13 In1 C13 108.5(2) 11 12
O1 P1 C10 112.2(3) . 12
O1 P1 C10 112.2(3) . 11
C10 P1 C10 106.6(3) 12 11
O1 P1 C10 112.2(3) . .
C10 P1 C10 106.6(3) 12 .
C10 P1 C10 106.6(3) 11 .
C13 O3 In1 91.0(6) . .
P1 O1 In1 180.0(7) . .
C10 C9 C8 120.8(8) . .
C3 C2 C1 118.8(10) . .
C3 C2 C13 122.1(9) . 27_654
C1 C2 C13 119.1(9) . 27_654
C9 C10 C11 120.2(9) . .
C9 C10 P1 119.4(6) . .
C11 C10 P1 120.4(7) . .
C9 C8 C7 120.6(8) . .
C6 C1 C2 120.7(10) . .
C1 C6 C5 121.1(8) . .
C4 C5 C6 117.4(9) . .
C4 C5 C7 122.7(9) . .
C6 C5 C7 119.9(8) . .
C12 C11 C10 119.8(9) . .
C13 O2 In1 90.8(6) . .
C5 C4 C3 120.9(10) . .
C11 C12 C7 119.9(8) . .
O2 C13 O3 118.6(9) . .
O2 C13 C2 121.3(9) . 27_655
O3 C13 C2 120.0(9) . 27_655
C12 C7 C8 118.4(8) . .
C12 C7 C5 121.1(8) . .
C8 C7 C5 120.5(8) . .
C2 C3 C4 121.0(10) . .

loop_
_geom_bond_atom_site_label_1
_geom_bond_atom_site_label_2
_geom_bond_distance
_geom_bond_site_symmetry_2
In1 O1 2.086(8) .
In1 O3 2.203(6) 11
In1 O3 2.203(6) .
In1 O3 2.203(6) 12
In1 O2 2.234(7) .
In1 O2 2.234(7) 11
In1 O2 2.234(7) 12
In1 C13 2.573(10) 11
In1 C13 2.573(10) 12
P1 O1 1.493(8) .
P1 C10 1.786(9) 12
P1 C10 1.786(9) 11
P1 C10 1.786(9) .
O3 C13 1.291(11) .
C9 C10 1.320(12) .
C9 C8 1.377(14) .
C2 C3 1.322(15) .
C2 C1 1.401(12) .
C2 C13 1.440(15) 27_654
C10 C11 1.422(12) .
C8 C7 1.408(12) .
C1 C6 1.356(14) .
C6 C5 1.416(13) .
C5 C4 1.344(13) .
C5 C7 1.463(12) .
C11 C12 1.373(14) .
O2 C13 1.248(12) .
C4 C3 1.430(16) .
C12 C7 1.390(13) .
C13 C2 1.440(15) 27_655
